data_7709044
loop_
_publ_author_name
'Hou, Xiaomin'
'Tang, Sifu'

_publ_section_title
;
 Lanthanide-uranyl Phosphonates Constructed from Diethyl
 ((phenylsulfonyl)methyl)phosphonate
;
_journal_name_full 'Dalton Transactions'
_journal_paper_doi 10.1039/D1DT03596G
_journal_year 2022
_chemical_formula_sum 'C21 H31 Eu O23 P3 S3 U1.5'
_chemical_formula_weight 1349.55
_space_group_crystal_system monoclinic
_space_group_IT_number 14
_space_group_name_Hall '-P 2ybc'
_space_group_name_H-M_alt 'P 1 21/c 1'
_atom_sites_solution_hydrogens mixed
_audit_creation_method SHELXL-2013
_audit_update_record
;
2021-12-04 deposited with the CCDC.	2021-12-07 downloaded from the CCDC.
;
_cell_angle_alpha 90
_cell_angle_beta 103.1540(10)
_cell_angle_gamma 90
_cell_formula_units_Z 4
_cell_length_a 15.8248(5)
_cell_length_b 24.1841(7)
_cell_length_c 10.0821(3)
_cell_measurement_reflns_used 45794
_cell_measurement_temperature 293(2)
_cell_measurement_theta_max 25.000
_cell_measurement_theta_min 3.084
_cell_volume 3757.3(2)
_computing_cell_refinement 'Bruker XSCANS'
_computing_data_collection 'Bruker XSCANS'
_computing_data_reduction 'Bruker SHELXTL'
_computing_molecular_graphics 'Bruker SHELXTL'
_computing_publication_material 'Bruker SHELXTL'
_computing_structure_refinement 'SHELXL-2014 (Sheldrick, 2014)'
_computing_structure_solution 'Bruker SHELXTL'
_diffrn_ambient_temperature 293(2)
_diffrn_measured_fraction_theta_full 0.969
_diffrn_measured_fraction_theta_max 0.994
_diffrn_measurement_device_type 'Bruker P4'
_diffrn_measurement_method '\w scans'
_diffrn_radiation_type MoK\a
_diffrn_radiation_wavelength 0.71073
_diffrn_reflns_av_R_equivalents 0.0524
_diffrn_reflns_av_unetI/netI 0.0337
_diffrn_reflns_Laue_measured_fraction_full 0.969
_diffrn_reflns_Laue_measured_fraction_max 0.994
_diffrn_reflns_limit_h_max 18
_diffrn_reflns_limit_h_min -18
_diffrn_reflns_limit_k_max 28
_diffrn_reflns_limit_k_min -28
_diffrn_reflns_limit_l_max 11
_diffrn_reflns_limit_l_min -11
_diffrn_reflns_number 50305
_diffrn_reflns_point_group_measured_fraction_full 0.969
_diffrn_reflns_point_group_measured_fraction_max 0.994
_diffrn_reflns_theta_full 25.242
_diffrn_reflns_theta_max 25.000
_diffrn_reflns_theta_min 3.084
_exptl_absorpt_coefficient_mu 8.483
_exptl_absorpt_correction_T_max 0.654
_exptl_absorpt_correction_T_min 0.452
_exptl_absorpt_correction_type multi-scan
_exptl_crystal_colour yellow
_exptl_crystal_density_diffrn 2.386
_exptl_crystal_description prism
_exptl_crystal_F_000 2540
_exptl_crystal_size_max 0.493
_exptl_crystal_size_mid 0.079
_exptl_crystal_size_min 0.050
_refine_diff_density_max 1.599
_refine_diff_density_min -2.241
_refine_diff_density_rms 0.158
_refine_ls_extinction_coef 0.000234(18)
_refine_ls_extinction_expression Fc^*^=kFc[1+0.001xFc^2^\l^3^/sin(2\q)]^-1/4^
_refine_ls_extinction_method SHELXL
_refine_ls_goodness_of_fit_ref 1.188
_refine_ls_hydrogen_treatment constr
_refine_ls_matrix_type full
_refine_ls_number_parameters 476
_refine_ls_number_reflns 6567
_refine_ls_number_restraints 30
_refine_ls_restrained_S_all 1.201
_refine_ls_R_factor_all 0.0484
_refine_ls_R_factor_gt 0.0367
_refine_ls_shift/su_max 0.003
_refine_ls_shift/su_mean 0.000
_refine_ls_structure_factor_coef Fsqd
_refine_ls_weighting_details
;
 w=1/[\s^2^(Fo^2^)+29.5322P]
 where P=(Fo^2^+2Fc^2^)/3
;
_refine_ls_weighting_scheme calc
_refine_ls_wR_factor_gt 0.0616
_refine_ls_wR_factor_ref 0.0642
_reflns_Friedel_coverage 0.000
_reflns_number_gt 5618
_reflns_number_total 6567
_reflns_threshold_expression 'I > 2\s(I)'
_cod_data_source_file d1dt03596g2.cif
_cod_data_source_block 4
_cod_original_sg_symbol_H-M 'P 21/c'
_cod_original_formula_sum 'C21 H31 Eu O23 P3 S3 U1.50'
_cod_database_code 7709044
_shelx_space_group_comment
;
The symmetry employed for this shelxl refinement is uniquely defined
by the following loop, which should always be used as a source of
symmetry information in preference to the above space-group names.
They are only intended as comments.
;
_shelxl_version_number 2013-2

loop_
_space_group_symop_operation_xyz
'x, y, z'
'-x, y+1/2, -z+1/2'
'-x, -y, -z'
'x, -y-1/2, z-1/2'

loop_
_atom_site_label
_atom_site_type_symbol
_atom_site_fract_x
_atom_site_fract_y
_atom_site_fract_z
_atom_site_U_iso_or_equiv
_atom_site_adp_type
_atom_site_occupancy
_atom_site_site_symmetry_order
_atom_site_calc_flag
_atom_site_refinement_flags_posn
_atom_site_refinement_flags_adp
_atom_site_refinement_flags_occupancy
_atom_site_disorder_assembly
_atom_site_disorder_group
U1 U 1.5000 0.5000 1.5000 0.01479(9) Uani 1 2 d S . P . .
U2 U 0.84757(2) 0.50377(2) 0.53898(3) 0.01658(8) Uani 1 1 d . . . . .
Eu1 Eu 1.24087(2) 0.52226(2) 0.98510(3) 0.01669(10) Uani 1 1 d . . . . .
P1 P 1.04967(12) 0.56046(8) 0.70110(19) 0.0185(4) Uani 1 1 d . . . . .
P2 P 1.31003(11) 0.43112(7) 1.28939(18) 0.0163(4) Uani 1 1 d . . . . .
P3 P 0.64535(12) 0.47076(8) 0.28263(18) 0.0195(4) Uani 1 1 d . . . . .
S1 S 0.99786(13) 0.66272(8) 0.8438(2) 0.0293(5) Uani 1 1 d . . . . .
S2 S 1.34434(14) 0.32949(8) 1.1306(2) 0.0310(5) Uani 1 1 d . . . . .
S3 S 0.70801(13) 0.35804(8) 0.2283(2) 0.0299(5) Uani 1 1 d . . . . .
O1W O 1.3763(3) 0.5629(2) 1.1194(5) 0.0378(14) Uani 1 1 d . . . . .
H1W H 1.4176 0.5741 1.0850 0.057 Uiso 1 1 d R U . . .
H2W H 1.3962 0.5630 1.2051 0.057 Uiso 1 1 d R U . . .
O1 O 1.0624(5) 0.6517(3) 0.9647(6) 0.0543(19) Uani 1 1 d . . . . .
O2W O 1.1931(4) 0.5929(2) 1.1174(5) 0.0367(14) Uani 1 1 d . . . . .
H3W H 1.1727 0.6201 1.0666 0.055 Uiso 1 1 d R U . . .
H4W H 1.2032 0.5922 1.2038 0.055 Uiso 1 1 d R U . . .
O2 O 0.9111(4) 0.6454(3) 0.8398(8) 0.059(2) Uani 1 1 d . . . . .
O3W O 1.1994(4) 0.4330(2) 0.8715(6) 0.0385(14) Uani 1 1 d . . . . .
H5W H 1.2473 0.4214 0.8576 0.058 Uiso 1 1 d R U . . .
H6W H 1.1604 0.4387 0.7995 0.058 Uiso 1 1 d R U . . .
O3 O 1.0713(3) 0.5517(2) 0.5630(5) 0.0247(12) Uani 1 1 d . . . . .
O4 O 0.9635(3) 0.5329(2) 0.7055(5) 0.0250(12) Uani 1 1 d . . . . .
O4W O 1.1073(3) 0.4828(2) 1.0565(5) 0.0355(14) Uani 1 1 d . . . . .
H7W H 1.0708 0.4985 0.9928 0.053 Uiso 1 1 d R U . . .
H8W H 1.1019 0.4479 1.0610 0.053 Uiso 1 1 d R U . . .
O5 O 1.1215(3) 0.5451(2) 0.8188(5) 0.0264(12) Uani 1 1 d . . . . .
O6 O 1.4336(4) 0.3438(3) 1.1554(9) 0.067(2) Uani 1 1 d . . . . .
O7 O 1.2896(5) 0.3451(2) 1.0023(6) 0.062(2) Uani 1 1 d . . . . .
O8 O 1.2400(3) 0.4428(2) 1.3670(5) 0.0297(13) Uani 1 1 d . . . . .
O9 O 1.3999(3) 0.4409(2) 1.3793(5) 0.0244(12) Uani 1 1 d . . . . .
O10 O 1.2949(4) 0.4592(2) 1.1535(5) 0.0307(13) Uani 1 1 d . . . . .
O11 O 0.7749(4) 0.3510(3) 0.3495(7) 0.0505(17) Uani 1 1 d . . . . .
O12 O 0.7309(4) 0.3833(2) 0.1107(6) 0.0338(14) Uani 1 1 d . . . . .
O13 O 0.6577(3) 0.4911(2) 0.1478(5) 0.0287(12) Uani 1 1 d . . . . .
O14 O 0.5674(3) 0.4968(2) 0.3222(5) 0.0269(12) Uani 1 1 d . . . . .
O15 O 0.7265(3) 0.4764(2) 0.3939(6) 0.0392(14) Uani 1 1 d . . . . .
O16 O 1.4371(3) 0.5568(2) 1.4206(5) 0.0263(12) Uani 1 1 d . . . . .
O17 O 0.8604(3) 0.5593(2) 0.4283(5) 0.0268(12) Uani 1 1 d . . . . .
O18 O 0.8362(3) 0.4479(2) 0.6487(5) 0.0310(13) Uani 1 1 d . . . . .
C1 C 1.0316(5) 0.6346(3) 0.7022(7) 0.0256(18) Uani 1 1 d . . . . .
H1A H 1.0851 0.6528 0.6957 0.031 Uiso 1 1 calc R U . . .
H1B H 0.9883 0.6440 0.6207 0.031 Uiso 1 1 calc R U . . .
C2 C 0.9985(5) 0.7347(3) 0.8159(8) 0.0283(18) Uani 1 1 d . . . . .
C3 C 0.9311(6) 0.7585(4) 0.7247(10) 0.050(3) Uani 1 1 d . . . . .
H3A H 0.8849 0.7370 0.6787 0.061 Uiso 1 1 calc R U . . .
C4 C 0.9320(8) 0.8145(5) 0.7015(13) 0.073(4) Uani 1 1 d . . . . .
H4A H 0.8872 0.8307 0.6374 0.087 Uiso 1 1 calc R U . . .
C5 C 0.9967(9) 0.8457(4) 0.7704(12) 0.067(3) Uani 1 1 d . . . . .
H5A H 0.9959 0.8836 0.7548 0.081 Uiso 1 1 calc R U . . .
C6 C 1.0638(8) 0.8231(4) 0.8628(11) 0.066(3) Uani 1 1 d . . . . .
H6A H 1.1081 0.8455 0.9110 0.080 Uiso 1 1 calc R U . . .
C7 C 1.0655(7) 0.7663(4) 0.8847(10) 0.057(3) Uani 1 1 d . . . . .
H7A H 1.1119 0.7501 0.9457 0.068 Uiso 1 1 calc R U . . .
C8 C 1.2997(5) 0.3568(3) 1.2618(7) 0.0209(16) Uani 1 1 d . . . . .
H8A H 1.3271 0.3384 1.3462 0.025 Uiso 1 1 calc R U . . .
H8B H 1.2385 0.3474 1.2423 0.025 Uiso 1 1 calc R U . . .
C9 C 1.3350(5) 0.2571(3) 1.1447(8) 0.0284(18) Uani 1 1 d . . . . .
C10 C 1.4072(7) 0.2255(4) 1.1850(14) 0.078(4) Uani 1 1 d . . . . .
H10A H 1.4617 0.2419 1.2103 0.094 Uiso 1 1 calc R U . . .
C11 C 1.3988(9) 0.1680(5) 1.1878(16) 0.095(5) Uani 1 1 d . . . . .
H11A H 1.4478 0.1459 1.2154 0.115 Uiso 1 1 calc R U . . .
C12 C 1.3204(8) 0.1447(4) 1.1509(11) 0.060(3) Uani 1 1 d . . . . .
H12A H 1.3150 0.1065 1.1523 0.072 Uiso 1 1 calc R U . . .
C13 C 1.2501(8) 0.1760(5) 1.1121(12) 0.069(3) Uani 1 1 d . . . . .
H13A H 1.1959 0.1592 1.0883 0.083 Uiso 1 1 calc R U . . .
C14 C 1.2553(6) 0.2324(4) 1.1064(11) 0.055(3) Uani 1 1 d . . . . .
H14A H 1.2056 0.2536 1.0769 0.066 Uiso 1 1 calc R U . . .
C15 C 0.6224(5) 0.3970(3) 0.2672(8) 0.0251(17) Uani 1 1 d . . . . .
H15A H 0.6111 0.3836 0.3522 0.030 Uiso 1 1 calc R U . . .
H15B H 0.5704 0.3911 0.1964 0.030 Uiso 1 1 calc R U . . .
C16 C 0.6650(6) 0.2924(3) 0.1753(11) 0.045(2) Uani 1 1 d . . . . .
C17 C 0.6072(9) 0.2867(5) 0.0546(13) 0.081(4) Uani 1 1 d . U . . .
H17A H 0.5876 0.3173 0.0005 0.097 Uiso 1 1 calc R U . . .
C18 C 0.5775(12) 0.2330(7) 0.0130(16) 0.116(5) Uani 1 1 d . U . . .
H18A H 0.5382 0.2273 -0.0697 0.139 Uiso 1 1 calc R U . . .
C19 C 0.6079(10) 0.1899(5) 0.0976(16) 0.088(4) Uani 1 1 d . U . . .
H19A H 0.5889 0.1545 0.0696 0.106 Uiso 1 1 calc R U . . .
C20 C 0.6605(9) 0.1954(5) 0.2120(17) 0.091(4) Uani 1 1 d . U . . .
H20A H 0.6787 0.1645 0.2661 0.109 Uiso 1 1 calc R U . . .
C21 C 0.6911(7) 0.2482(4) 0.2566(16) 0.086(4) Uani 1 1 d . . . . .
H21A H 0.7289 0.2527 0.3412 0.103 Uiso 1 1 calc R U . . .
O5W O 1.5260(4) 0.5702(3) 1.0335(7) 0.065(2) Uani 1 1 d . U . . .
H9W H 1.5629 0.5453 1.0281 0.097 Uiso 1 1 d R U . . .
H10W H 1.5374 0.6043 1.0264 0.097 Uiso 1 1 d R U . . .

loop_
_atom_site_aniso_label
_atom_site_aniso_U_11
_atom_site_aniso_U_22
_atom_site_aniso_U_33
_atom_site_aniso_U_23
_atom_site_aniso_U_13
_atom_site_aniso_U_12
U1 0.01402(18) 0.01642(19) 0.01438(19) -0.00087(15) 0.00420(15) 0.00135(15)
U2 0.01910(15) 0.01720(15) 0.01435(14) -0.00085(11) 0.00574(11) 0.00001(11)
Eu1 0.01669(18) 0.02066(19) 0.01323(18) 0.00145(15) 0.00447(14) -0.00119(15)
P1 0.0181(10) 0.0209(10) 0.0162(10) -0.0019(8) 0.0030(8) 0.0018(8)
P2 0.0174(9) 0.0145(10) 0.0167(10) -0.0014(7) 0.0034(8) -0.0007(7)
P3 0.0185(10) 0.0247(11) 0.0177(10) -0.0045(8) 0.0091(8) -0.0039(8)
S1 0.0324(11) 0.0278(11) 0.0305(12) -0.0037(9) 0.0133(10) 0.0051(9)
S2 0.0401(12) 0.0179(10) 0.0414(13) -0.0061(9) 0.0225(10) -0.0021(9)
S3 0.0284(11) 0.0268(11) 0.0387(13) 0.0085(9) 0.0163(10) 0.0023(8)
O1W 0.033(3) 0.056(4) 0.022(3) -0.001(3) 0.001(3) -0.014(3)
O1 0.081(5) 0.054(4) 0.024(3) 0.000(3) 0.002(3) 0.032(4)
O2W 0.059(4) 0.036(3) 0.021(3) 0.006(2) 0.020(3) 0.009(3)
O2 0.048(4) 0.051(4) 0.095(6) -0.020(4) 0.049(4) -0.011(3)
O3W 0.043(4) 0.031(3) 0.037(3) -0.005(3) 0.001(3) -0.008(3)
O3 0.023(3) 0.031(3) 0.019(3) -0.006(2) 0.004(2) 0.008(2)
O4 0.025(3) 0.034(3) 0.015(3) -0.005(2) 0.004(2) -0.009(2)
O4W 0.034(3) 0.047(4) 0.026(3) 0.004(3) 0.009(3) -0.012(3)
O5 0.020(3) 0.032(3) 0.023(3) 0.001(2) -0.004(2) 0.001(2)
O6 0.043(4) 0.041(4) 0.133(7) -0.026(4) 0.052(4) -0.014(3)
O7 0.120(6) 0.035(4) 0.030(4) 0.000(3) 0.015(4) 0.018(4)
O8 0.024(3) 0.030(3) 0.038(3) -0.011(2) 0.014(3) 0.000(2)
O9 0.016(3) 0.029(3) 0.025(3) -0.008(2) -0.002(2) -0.005(2)
O10 0.045(3) 0.024(3) 0.022(3) 0.004(2) 0.006(3) 0.000(2)
O11 0.032(4) 0.063(4) 0.054(4) 0.025(3) 0.006(3) 0.009(3)
O12 0.042(3) 0.027(3) 0.041(4) 0.006(3) 0.026(3) -0.001(3)
O13 0.039(3) 0.025(3) 0.030(3) 0.002(2) 0.024(3) 0.004(2)
O14 0.026(3) 0.034(3) 0.026(3) 0.000(2) 0.016(2) 0.002(2)
O15 0.025(3) 0.050(4) 0.038(3) -0.019(3) 0.000(3) -0.001(3)
O16 0.024(3) 0.025(3) 0.028(3) -0.001(2) 0.001(2) 0.004(2)
O17 0.028(3) 0.027(3) 0.026(3) 0.007(2) 0.007(2) 0.002(2)
O18 0.044(3) 0.026(3) 0.027(3) 0.004(2) 0.015(3) 0.000(3)
C1 0.033(5) 0.022(4) 0.024(4) 0.002(3) 0.010(4) 0.002(3)
C2 0.031(5) 0.029(5) 0.026(4) -0.010(3) 0.008(4) 0.003(4)
C3 0.042(6) 0.039(6) 0.065(7) -0.003(5) 0.002(5) 0.009(4)
C4 0.087(9) 0.050(8) 0.081(9) 0.012(6) 0.018(8) 0.029(7)
C5 0.116(11) 0.029(6) 0.063(8) 0.002(5) 0.031(8) 0.003(7)
C6 0.096(9) 0.044(7) 0.054(7) -0.015(5) 0.007(7) -0.026(6)
C7 0.052(6) 0.055(7) 0.054(7) -0.007(5) -0.008(5) -0.007(5)
C8 0.024(4) 0.019(4) 0.020(4) -0.002(3) 0.005(3) -0.002(3)
C9 0.033(5) 0.024(4) 0.032(5) -0.007(3) 0.016(4) 0.002(4)
C10 0.043(6) 0.041(7) 0.143(12) -0.003(7) 0.005(7) 0.007(5)
C11 0.078(9) 0.033(7) 0.172(15) 0.020(8) 0.022(10) 0.027(6)
C12 0.085(9) 0.036(6) 0.067(8) -0.009(5) 0.032(7) -0.002(6)
C13 0.073(8) 0.045(7) 0.088(9) -0.015(6) 0.014(7) -0.033(6)
C14 0.037(6) 0.042(6) 0.079(8) -0.003(5) -0.002(5) -0.006(5)
C15 0.021(4) 0.024(4) 0.034(5) 0.001(3) 0.013(4) -0.005(3)
C16 0.060(6) 0.020(5) 0.068(7) -0.002(4) 0.042(6) -0.001(4)
C17 0.127(8) 0.051(6) 0.064(7) -0.012(5) 0.021(6) -0.022(6)
C18 0.159(10) 0.098(8) 0.088(8) -0.017(7) 0.022(7) -0.026(8)
C19 0.129(9) 0.055(6) 0.095(8) -0.014(6) 0.056(7) -0.006(6)
C20 0.092(8) 0.063(7) 0.124(9) 0.029(6) 0.040(7) 0.009(6)
C21 0.060(8) 0.037(7) 0.166(14) 0.037(8) 0.036(8) 0.004(5)
O5W 0.045(4) 0.071(5) 0.081(5) 0.031(4) 0.021(4) 0.012(3)

loop_
_atom_type_symbol
_atom_type_description
_atom_type_scat_dispersion_real
_atom_type_scat_dispersion_imag
_atom_type_scat_source
C C 0.0033 0.0016 'International Tables Vol C Tables 4.2.6.8 and 6.1.1.4'
H H 0.0000 0.0000 'International Tables Vol C Tables 4.2.6.8 and 6.1.1.4'
O O 0.0106 0.0060 'International Tables Vol C Tables 4.2.6.8 and 6.1.1.4'
P P 0.1023 0.0942 'International Tables Vol C Tables 4.2.6.8 and 6.1.1.4'
S S 0.1246 0.1234 'International Tables Vol C Tables 4.2.6.8 and 6.1.1.4'
Eu Eu -0.1578 3.6682 'International Tables Vol C Tables 4.2.6.8 and 6.1.1.4'
U U -9.6767 9.6646 'International Tables Vol C Tables 4.2.6.8 and 6.1.1.4'

loop_
_geom_angle_atom_site_label_1
_geom_angle_atom_site_label_2
_geom_angle_atom_site_label_3
_geom_angle
_geom_angle_site_symmetry_1
_geom_angle_site_symmetry_3
_geom_angle_publ_flag
O16 U1 O16 180.0(2) . 3_868 ?
O16 U1 O9 89.7(2) . . ?
O16 U1 O9 90.3(2) 3_868 . ?
O16 U1 O9 90.3(2) . 3_868 ?
O16 U1 O9 89.7(2) 3_868 3_868 ?
O9 U1 O9 180.0 . 3_868 ?
O16 U1 O14 89.2(2) . 1_656 ?
O16 U1 O14 90.8(2) 3_868 1_656 ?
O9 U1 O14 87.23(18) . 1_656 ?
O9 U1 O14 92.77(18) 3_868 1_656 ?
O16 U1 O14 90.8(2) . 3_767 ?
O16 U1 O14 89.2(2) 3_868 3_767 ?
O9 U1 O14 92.77(18) . 3_767 ?
O9 U1 O14 87.23(18) 3_868 3_767 ?
O14 U1 O14 180.0 1_656 3_767 ?
O18 U2 O17 179.1(2) . . ?
O18 U2 O15 89.4(2) . . ?
O17 U2 O15 90.9(2) . . ?
O18 U2 O8 90.9(2) . 3_767 ?
O17 U2 O8 90.0(2) . 3_767 ?
O15 U2 O8 85.85(19) . 3_767 ?
O18 U2 O3 88.9(2) . 3_766 ?
O17 U2 O3 90.3(2) . 3_766 ?
O15 U2 O3 91.00(18) . 3_766 ?
O8 U2 O3 176.85(18) 3_767 3_766 ?
O18 U2 O4 87.4(2) . . ?
O17 U2 O4 92.3(2) . . ?
O15 U2 O4 173.88(18) . . ?
O8 U2 O4 88.96(18) 3_767 . ?
O3 U2 O4 94.17(17) 3_766 . ?
O5 Eu1 O10 143.87(19) . . ?
O5 Eu1 O13 100.00(18) . 3_766 ?
O10 Eu1 O13 98.26(18) . 3_766 ?
O5 Eu1 O2W 85.57(19) . . ?
O10 Eu1 O2W 99.99(18) . . ?
O13 Eu1 O2W 139.81(18) 3_766 . ?
O5 Eu1 O3W 77.45(18) . . ?
O10 Eu1 O3W 77.15(18) . . ?
O13 Eu1 O3W 75.92(18) 3_766 . ?
O2W Eu1 O3W 143.2(2) . . ?
O5 Eu1 O1W 140.83(18) . . ?
O10 Eu1 O1W 74.20(19) . . ?
O13 Eu1 O1W 75.24(19) 3_766 . ?
O2W Eu1 O1W 75.79(19) . . ?
O3W Eu1 O1W 135.41(19) . . ?
O5 Eu1 O12 72.17(18) . 3_766 ?
O10 Eu1 O12 143.50(19) . 3_766 ?
O13 Eu1 O12 72.86(17) 3_766 3_766 ?
O2W Eu1 O12 71.17(17) . 3_766 ?
O3W Eu1 O12 131.14(18) . 3_766 ?
O1W Eu1 O12 69.29(18) . 3_766 ?
O5 Eu1 O4W 72.55(17) . . ?
O10 Eu1 O4W 74.80(19) . . ?
O13 Eu1 O4W 145.74(18) 3_766 . ?
O2W Eu1 O4W 74.02(18) . . ?
O3W Eu1 O4W 69.82(18) . . ?
O1W Eu1 O4W 131.54(17) . . ?
O12 Eu1 O4W 131.56(18) 3_766 . ?
O5 Eu1 P3 84.79(13) . 3_766 ?
O10 Eu1 P3 115.03(14) . 3_766 ?
O13 Eu1 P3 16.86(13) 3_766 3_766 ?
O2W Eu1 P3 131.64(13) . 3_766 ?
O3W Eu1 P3 79.43(14) . 3_766 ?
O1W Eu1 P3 82.61(13) . 3_766 ?
O12 Eu1 P3 60.75(12) 3_766 3_766 ?
O4W Eu1 P3 144.88(12) . 3_766 ?
O5 P1 O3 113.8(3) . . ?
O5 P1 O4 113.1(3) . . ?
O3 P1 O4 110.7(3) . . ?
O5 P1 C1 109.4(3) . . ?
O3 P1 C1 102.3(3) . . ?
O4 P1 C1 106.7(3) . . ?
O10 P2 O9 114.0(3) . . ?
O10 P2 O8 113.7(3) . . ?
O9 P2 O8 110.9(3) . . ?
O10 P2 C8 108.6(3) . . ?
O9 P2 C8 106.5(3) . . ?
O8 P2 C8 102.2(3) . . ?
O13 P3 O15 112.4(3) . . ?
O13 P3 O14 112.6(3) . . ?
O15 P3 O14 111.9(3) . . ?
O13 P3 C15 108.0(3) . . ?
O15 P3 C15 105.7(4) . . ?
O14 P3 C15 105.8(3) . . ?
O13 P3 Eu1 26.83(19) . 3_766 ?
O15 P3 Eu1 93.9(2) . 3_766 ?
O14 P3 Eu1 139.3(2) . 3_766 ?
C15 P3 Eu1 96.1(2) . 3_766 ?
O1 S1 O2 117.8(5) . . ?
O1 S1 C2 106.9(4) . . ?
O2 S1 C2 109.0(4) . . ?
O1 S1 C1 109.2(4) . . ?
O2 S1 C1 109.2(4) . . ?
C2 S1 C1 103.7(4) . . ?
O6 S2 O7 117.8(5) . . ?
O6 S2 C8 109.2(4) . . ?
O7 S2 C8 108.4(4) . . ?
O6 S2 C9 109.0(4) . . ?
O7 S2 C9 106.9(4) . . ?
C8 S2 C9 104.8(3) . . ?
O11 S3 O12 118.2(4) . . ?
O11 S3 C16 108.1(5) . . ?
O12 S3 C16 106.4(4) . . ?
O11 S3 C15 109.2(4) . . ?
O12 S3 C15 107.7(3) . . ?
C16 S3 C15 106.6(4) . . ?
P1 O3 U2 140.2(3) . 3_766 ?
P1 O4 U2 133.0(3) . . ?
P1 O5 Eu1 174.3(3) . . ?
P2 O8 U2 155.7(3) . 3_767 ?
P2 O9 U1 149.5(3) . . ?
P2 O10 Eu1 158.7(3) . . ?
S3 O12 Eu1 141.4(3) . 3_766 ?
P3 O13 Eu1 136.3(3) . 3_766 ?
P3 O14 U1 140.5(3) . 1_454 ?
P3 O15 U2 167.0(4) . . ?
S1 C1 P1 117.5(4) . . ?
C7 C2 C3 120.2(9) . . ?
C7 C2 S1 120.3(7) . . ?
C3 C2 S1 119.5(7) . . ?
C2 C3 C4 119.6(10) . . ?
C5 C4 C3 120.3(11) . . ?
C4 C5 C6 121.3(10) . . ?
C5 C6 C7 119.3(10) . . ?
C2 C7 C6 119.3(10) . . ?
S2 C8 P2 116.5(4) . . ?
C10 C9 C14 119.8(9) . . ?
C10 C9 S2 120.1(7) . . ?
C14 C9 S2 119.9(7) . . ?
C9 C10 C11 119.2(10) . . ?
C12 C11 C10 120.0(11) . . ?
C13 C12 C11 120.3(10) . . ?
C12 C13 C14 121.7(10) . . ?
C13 C14 C9 119.0(10) . . ?
S3 C15 P3 113.2(4) . . ?
C17 C16 C21 121.0(10) . . ?
C17 C16 S3 120.0(8) . . ?
C21 C16 S3 119.0(10) . . ?
C16 C17 C18 118.2(13) . . ?
C19 C18 C17 118.1(15) . . ?
C20 C19 C18 123.7(14) . . ?
C19 C20 C21 119.6(13) . . ?
C16 C21 C20 119.3(14) . . ?

loop_
_geom_bond_atom_site_label_1
_geom_bond_atom_site_label_2
_geom_bond_distance
_geom_bond_site_symmetry_2
_geom_bond_publ_flag
U1 O16 1.777(5) . ?
U1 O16 1.777(5) 3_868 ?
U1 O9 2.270(5) . ?
U1 O9 2.270(5) 3_868 ?
U1 O14 2.286(5) 1_656 ?
U1 O14 2.286(5) 3_767 ?
U2 O18 1.781(5) . ?
U2 O17 1.786(5) . ?
U2 O15 2.231(5) . ?
U2 O8 2.255(5) 3_767 ?
U2 O3 2.259(5) 3_766 ?
U2 O4 2.297(5) . ?
Eu1 O5 2.290(5) . ?
Eu1 O10 2.297(5) . ?
Eu1 O13 2.335(5) 3_766 ?
Eu1 O2W 2.394(5) . ?
Eu1 O3W 2.461(5) . ?
Eu1 O1W 2.465(5) . ?
Eu1 O12 2.558(5) 3_766 ?
Eu1 O4W 2.567(5) . ?
Eu1 P3 3.5732(18) 3_766 ?
P1 O5 1.491(5) . ?
P1 O3 1.523(5) . ?
P1 O4 1.528(5) . ?
P1 C1 1.816(7) . ?
P2 O10 1.499(5) . ?
P2 O9 1.521(5) . ?
P2 O8 1.521(5) . ?
P2 C8 1.821(7) . ?
P3 O13 1.500(5) . ?
P3 O15 1.506(5) . ?
P3 O14 1.518(5) . ?
P3 C15 1.821(7) . ?
P3 Eu1 3.5732(18) 3_766 ?
S1 O1 1.426(6) . ?
S1 O2 1.426(6) . ?
S1 C2 1.763(8) . ?
S1 C1 1.769(7) . ?
S2 O6 1.419(6) . ?
S2 O7 1.434(7) . ?
S2 C8 1.763(7) . ?
S2 C9 1.765(8) . ?
S3 O11 1.433(6) . ?
S3 O12 1.451(5) . ?
S3 C16 1.761(9) . ?
S3 C15 1.765(7) . ?
O3 U2 2.259(5) 3_766 ?
O8 U2 2.255(5) 3_767 ?
O12 Eu1 2.558(5) 3_766 ?
O13 Eu1 2.335(5) 3_766 ?
O14 U1 2.286(4) 1_454 ?
C2 C7 1.364(12) . ?
C2 C3 1.367(12) . ?
C3 C4 1.375(14) . ?
C4 C5 1.332(16) . ?
C5 C6 1.357(16) . ?
C6 C7 1.391(14) . ?
C9 C10 1.358(12) . ?
C9 C14 1.369(11) . ?
C10 C11 1.398(15) . ?
C11 C12 1.336(16) . ?
C12 C13 1.329(15) . ?
C13 C14 1.368(14) . ?
C16 C17 1.353(15) . ?
C16 C21 1.354(14) . ?
C17 C18 1.412(17) . ?
C18 C19 1.363(19) . ?
C19 C20 1.267(18) . ?
C20 C21 1.403(17) . ?
